data_2240075
loop_
_publ_author_name
'Park, Dong Ho'
'Ramkumar, V.'
'Parthiban, P.'

_publ_section_title
;
 Crystal structure of
 2,4-bis(2-chlorophenyl)-7-<i>tert</i>-pentyl-3-azabicyclo[3.3.1]nonan-9-one
;
_journal_coeditor_code CV5472
_journal_issue 11
_journal_name_full 'Acta Crystallographica Section E'
_journal_page_first o1161
_journal_page_last o1162
_journal_paper_doi 10.1107/S160053681402176X
_journal_volume 70
_journal_year 2014
_chemical_formula_iupac 'C25 H29 Cl2 N O'
_chemical_formula_moiety 'C25 H29 Cl2 N O'
_chemical_formula_sum 'C25 H29 Cl2 N O'
_chemical_formula_weight 430.39
_chemical_name_systematic
;
2,4-Bis(2-chlorophenyl)-7-<i>tert</i>-pentyl-3-azabicyclo[3.3.1]nonan-9-one
;
_space_group_crystal_system triclinic
_space_group_IT_number 2
_space_group_name_Hall '-P 1'
_space_group_name_H-M_alt 'P -1'
_symmetry_space_group_name_Hall '-P 1'
_symmetry_space_group_name_H-M 'P -1'
_atom_sites_solution_hydrogens mixed
_audit_creation_method SHELXL-2013
_cell_angle_alpha 106.116(2)
_cell_angle_beta 99.996(2)
_cell_angle_gamma 98.266(2)
_cell_formula_units_Z 2
_cell_length_a 7.6006(3)
_cell_length_b 10.6240(5)
_cell_length_c 15.1124(7)
_cell_measurement_temperature 298(2)
_cell_volume 1130.54(9)
_computing_cell_refinement
;
APEX2 and SAINT-Plus (Bruker, 2004)
;
_computing_data_collection
;
APEX2 (Bruker, 2004)
;
_computing_data_reduction
;
SAINT-Plus and XPREP (Bruker, 2004)
;
_computing_molecular_graphics
;
ORTEP-3 for Windows (Farrugia, 2012)
;
_computing_publication_material
;
SHELXL2013 (Sheldrick, 2008)
;
_computing_structure_refinement
;
SHELXL2013 (Sheldrick, 2008)
;
_computing_structure_solution
;
SHELXS97 (Sheldrick, 2008)
;
_diffrn_ambient_temperature 298(2)
_diffrn_measured_fraction_theta_full 0.929
_diffrn_measured_fraction_theta_max 0.951
_diffrn_measurement_device_type 'Bruker APEXII area-detector'
_diffrn_measurement_method 'phi and omega scans'
_diffrn_radiation_type MoK\a
_diffrn_radiation_wavelength 0.71073
_diffrn_reflns_av_R_equivalents 0.0204
_diffrn_reflns_limit_h_max 6
_diffrn_reflns_limit_h_min -9
_diffrn_reflns_limit_k_max 12
_diffrn_reflns_limit_k_min -12
_diffrn_reflns_limit_l_max 17
_diffrn_reflns_limit_l_min -17
_diffrn_reflns_number 13160
_diffrn_reflns_theta_full 25.242
_diffrn_reflns_theta_max 24.998
_diffrn_reflns_theta_min 2.038
_exptl_absorpt_coefficient_mu 0.303
_exptl_absorpt_correction_T_max 0.955
_exptl_absorpt_correction_T_min 0.928
_exptl_absorpt_correction_type multi-scan
_exptl_absorpt_process_details
;
(SADABS; Bruker, 2004)
;
_exptl_crystal_colour colourless
_exptl_crystal_density_diffrn 1.264
_exptl_crystal_description Block
_exptl_crystal_F_000 456
_exptl_crystal_size_max 0.250
_exptl_crystal_size_mid 0.200
_exptl_crystal_size_min 0.154
_refine_diff_density_max 0.361
_refine_diff_density_min -0.272
_refine_ls_extinction_method none
_refine_ls_goodness_of_fit_ref 1.025
_refine_ls_hydrogen_treatment mixed
_refine_ls_matrix_type full
_refine_ls_number_parameters 313
_refine_ls_number_reflns 3789
_refine_ls_number_restraints 13
_refine_ls_restrained_S_all 1.030
_refine_ls_R_factor_all 0.0570
_refine_ls_R_factor_gt 0.0419
_refine_ls_shift/su_max 0.041
_refine_ls_shift/su_mean 0.016
_refine_ls_structure_factor_coef Fsqd
_refine_ls_weighting_details 'w=1/[\s^2^(Fo^2^)+(0.0537P)^2^+0.5471P] where P=(Fo^2^+2Fc^2^)/3'
_refine_ls_weighting_scheme calc
_refine_ls_wR_factor_gt 0.1063
_refine_ls_wR_factor_ref 0.1188
_reflns_number_gt 2944
_reflns_number_total 3789
_reflns_threshold_expression I>2\s(I)
_cod_data_source_file cv5472sup1.cif
_cod_data_source_block I
_cod_database_code 2240075
_cod_database_fobs_code 2240075
_shelx_space_group_comment
;
The symmetry employed for this shelxl refinement is uniquely defined
by the following loop, which should always be used as a source of
symmetry information in preference to the above space-group names.
They are only intended as comments.
;
_shelx_estimated_absorpt_t_min 0.928
_shelx_estimated_absorpt_t_max 0.955
_shelxl_version_number .2013

loop_
_space_group_symop_operation_xyz
'x, y, z'
'-x, -y, -z'

loop_
_atom_site_type_symbol
_atom_site_label
_atom_site_fract_x
_atom_site_fract_y
_atom_site_fract_z
_atom_site_U_iso_or_equiv
_atom_site_adp_type
_atom_site_calc_flag
_atom_site_occupancy
_atom_site_disorder_assembly
_atom_site_disorder_group
C C1 0.3313(3) 0.57407(19) 0.12669(15) 0.0406(5) Uani d 1 . .
H H1 0.2254 0.5266 0.0749 0.049 Uiso calc 1 . .
C C2 0.2630(3) 0.6552(2) 0.21189(16) 0.0442(5) Uani d 1 . .
H H2 0.1886 0.7138 0.1906 0.053 Uiso calc 1 . .
C C3 0.4123(3) 0.7409(2) 0.29862(15) 0.0468(5) Uani d 1 . .
H H3A 0.4952 0.8002 0.2787 0.056 Uiso calc 1 . .
H H3B 0.3556 0.7964 0.3432 0.056 Uiso calc 1 . .
C C4 0.5240(3) 0.6624(2) 0.35002(16) 0.0466(5) Uani d 1 . .
H H4 0.6008 0.6236 0.3083 0.056 Uiso calc 1 A 1
C C5 0.3990(3) 0.5446(2) 0.36240(16) 0.0486(6) Uani d 1 . .
H H5A 0.3413 0.5789 0.4140 0.058 Uiso calc 1 . .
H H5B 0.4737 0.4851 0.3804 0.058 Uiso calc 1 . .
C C6 0.2491(3) 0.4627(2) 0.27445(16) 0.0471(5) Uani d 1 . .
H H6 0.1661 0.3997 0.2925 0.057 Uiso calc 1 . .
C C7 0.3167(3) 0.38288(19) 0.18868(15) 0.0428(5) Uani d 1 . .
H H7 0.2097 0.3330 0.1382 0.051 Uiso calc 1 . .
C C8 0.1434(3) 0.5563(2) 0.24180(16) 0.0488(6) Uani d 1 . .
C C9 0.4562(3) 0.66577(19) 0.09259(14) 0.0380(5) Uani d 1 . .
C C10 0.6447(3) 0.6856(2) 0.12042(16) 0.0465(5) Uani d 1 . .
H H10 0.6951 0.6381 0.1580 0.056 Uiso calc 1 . .
C C11 0.7590(3) 0.7744(2) 0.09362(18) 0.0562(6) Uani d 1 . .
H H11 0.8847 0.7862 0.1138 0.067 Uiso calc 1 . .
C C12 0.6891(4) 0.8452(2) 0.03757(17) 0.0573(6) Uani d 1 . .
H H12 0.7669 0.9052 0.0201 0.069 Uiso calc 1 . .
C C13 0.5037(3) 0.8269(2) 0.00741(15) 0.0494(6) Uani d 1 . .
H H13 0.4550 0.8737 -0.0312 0.059 Uiso calc 1 . .
C C14 0.3896(3) 0.7384(2) 0.03483(14) 0.0419(5) Uani d 1 . .
C C15 0.4261(3) 0.28405(19) 0.21254(15) 0.0425(5) Uani d 1 . .
C C16 0.3442(3) 0.1555(2) 0.20782(16) 0.0488(6) Uani d 1 . .
C C17 0.4439(4) 0.0637(2) 0.22588(19) 0.0623(7) Uani d 1 . .
H H17 0.3849 -0.0216 0.2213 0.075 Uiso calc 1 . .
C C18 0.6297(4) 0.0981(3) 0.2506(2) 0.0695(8) Uani d 1 . .
H H18 0.6979 0.0362 0.2625 0.083 Uiso calc 1 . .
C C19 0.7157(4) 0.2251(3) 0.2577(2) 0.0665(7) Uani d 1 . .
H H19 0.8423 0.2494 0.2755 0.080 Uiso calc 1 . .
C C20 0.6147(3) 0.3163(2) 0.23847(17) 0.0532(6) Uani d 1 . .
H H20 0.6748 0.4013 0.2430 0.064 Uiso calc 1 . .
C C21 0.647(3) 0.7469(17) 0.4380(15) 0.072(6) Uani d 0.520(8) B 1
C C22 0.753(3) 0.8725(19) 0.4286(14) 0.124(8) Uani d 0.520(8) B 1
H H22A 0.7762 0.8544 0.3663 0.186 Uiso calc 0.520(8) B 1
H H22B 0.8667 0.9015 0.4745 0.186 Uiso calc 0.520(8) B 1
H H22C 0.6831 0.9416 0.4389 0.186 Uiso calc 0.520(8) B 1
C C23 0.565(3) 0.805(3) 0.5161(11) 0.105(7) Uani d 0.520(8) B 1
H H23A 0.6564 0.8702 0.5660 0.157 Uiso calc 0.520(8) B 1
H H23B 0.5143 0.7356 0.5393 0.157 Uiso calc 0.520(8) B 1
H H23C 0.4701 0.8471 0.4944 0.157 Uiso calc 0.520(8) B 1
C C24 0.777(3) 0.668(2) 0.4817(17) 0.171(5) Uani d 0.520(8) B 1
H H24A 0.7085 0.6296 0.5198 0.205 Uiso calc 0.520(8) B 1
H H24B 0.7801 0.5927 0.4283 0.205 Uiso calc 0.520(8) B 1
C C25 0.9450(13) 0.7029(12) 0.5319(9) 0.171(5) Uani d 0.520(8) B 1
H H25A 1.0225 0.7434 0.4993 0.256 Uiso calc 0.520(8) B 1
H H25B 0.9861 0.6252 0.5413 0.256 Uiso calc 0.520(8) B 1
H H25C 0.9494 0.7659 0.5922 0.256 Uiso calc 0.520(8) B 1
C C21A 0.665(4) 0.754(2) 0.4492(15) 0.076(6) Uani d 0.480(8) B 2
C C22A 0.799(2) 0.6604(15) 0.4763(10) 0.142(8) Uani d 0.480(8) B 2
H H22D 0.8658 0.7005 0.5407 0.212 Uiso calc 0.480(8) B 2
H H22E 0.8830 0.6503 0.4353 0.212 Uiso calc 0.480(8) B 2
H H22F 0.7287 0.5741 0.4692 0.212 Uiso calc 0.480(8) B 2
C C23A 0.544(4) 0.820(3) 0.5231(16) 0.136(10) Uani d 0.480(8) B 2
H H23D 0.4741 0.8750 0.4969 0.204 Uiso calc 0.480(8) B 2
H H23E 0.6245 0.8743 0.5820 0.204 Uiso calc 0.480(8) B 2
H H23F 0.4636 0.7503 0.5335 0.204 Uiso calc 0.480(8) B 2
C C24A 0.784(3) 0.8687(16) 0.4277(14) 0.084(5) Uani d 0.480(8) B 2
H H24C 0.7014 0.9185 0.4028 0.101 Uiso calc 0.480(8) B 2
H H24D 0.8568 0.9285 0.4879 0.101 Uiso calc 0.480(8) B 2
C C25A 0.8920(15) 0.8455(10) 0.3726(7) 0.128(4) Uani d 0.480(8) B 2
H H25D 0.9835 0.8035 0.3980 0.192 Uiso calc 0.480(8) B 2
H H25E 0.9496 0.9282 0.3664 0.192 Uiso calc 0.480(8) B 2
H H25F 0.8247 0.7873 0.3116 0.192 Uiso calc 0.480(8) B 2
Cl Cl2 0.10719(9) 0.10441(6) 0.17580(6) 0.0745(2) Uani d 1 . .
Cl Cl1 0.15563(9) 0.72003(8) -0.00583(5) 0.0713(2) Uani d 1 . .
N N1 0.4263(2) 0.47552(17) 0.15359(13) 0.0433(4) Uani d 1 . .
O O1 -0.0167(2) 0.55371(18) 0.24000(15) 0.0717(5) Uani d 1 . .
H H1N 0.461(3) 0.428(2) 0.1038(17) 0.054(7) Uiso d 1 . .

loop_
_atom_site_aniso_label
_atom_site_aniso_U_11
_atom_site_aniso_U_22
_atom_site_aniso_U_33
_atom_site_aniso_U_12
_atom_site_aniso_U_13
_atom_site_aniso_U_23
C1 0.0404(11) 0.0351(10) 0.0469(12) 0.0060(9) 0.0096(9) 0.0147(9)
C2 0.0461(12) 0.0391(11) 0.0580(13) 0.0172(10) 0.0191(10) 0.0231(10)
C3 0.0616(14) 0.0324(10) 0.0516(13) 0.0109(10) 0.0202(11) 0.0157(10)
C4 0.0573(14) 0.0387(11) 0.0478(13) 0.0085(10) 0.0142(11) 0.0192(10)
C5 0.0654(15) 0.0404(11) 0.0503(13) 0.0143(11) 0.0229(11) 0.0224(10)
C6 0.0508(13) 0.0365(11) 0.0656(14) 0.0079(10) 0.0296(11) 0.0245(10)
C7 0.0455(12) 0.0306(10) 0.0536(13) 0.0040(9) 0.0142(10) 0.0151(9)
C8 0.0461(14) 0.0454(12) 0.0600(14) 0.0121(10) 0.0226(11) 0.0168(11)
C9 0.0432(12) 0.0318(10) 0.0406(11) 0.0083(9) 0.0120(9) 0.0119(9)
C10 0.0440(13) 0.0477(12) 0.0535(13) 0.0115(10) 0.0130(10) 0.0226(10)
C11 0.0452(13) 0.0586(14) 0.0659(15) 0.0032(11) 0.0173(12) 0.0217(13)
C12 0.0693(17) 0.0440(12) 0.0609(15) -0.0005(12) 0.0261(13) 0.0192(11)
C13 0.0719(17) 0.0372(11) 0.0455(12) 0.0144(11) 0.0191(12) 0.0176(10)
C14 0.0481(12) 0.0381(11) 0.0405(11) 0.0124(9) 0.0105(9) 0.0117(9)
C15 0.0519(13) 0.0318(10) 0.0481(12) 0.0084(9) 0.0195(10) 0.0141(9)
C16 0.0623(14) 0.0350(11) 0.0536(13) 0.0080(10) 0.0231(11) 0.0160(10)
C17 0.092(2) 0.0373(12) 0.0723(17) 0.0202(13) 0.0353(15) 0.0262(12)
C18 0.090(2) 0.0608(16) 0.0817(19) 0.0423(16) 0.0340(16) 0.0373(14)
C19 0.0578(16) 0.0714(17) 0.0844(19) 0.0266(14) 0.0247(14) 0.0345(15)
C20 0.0545(15) 0.0424(12) 0.0703(16) 0.0131(11) 0.0219(12) 0.0231(11)
C21 0.088(9) 0.066(9) 0.071(9) 0.014(8) -0.001(6) 0.048(8)
C22 0.109(12) 0.121(12) 0.091(10) -0.032(8) -0.022(8) 0.006(8)
C23 0.157(13) 0.077(7) 0.044(7) 0.004(9) -0.017(9) -0.004(6)
C24 0.107(6) 0.190(8) 0.238(11) 0.020(6) -0.016(6) 0.142(8)
C25 0.107(6) 0.190(8) 0.238(11) 0.020(6) -0.016(6) 0.142(8)
C21A 0.088(10) 0.059(8) 0.044(6) -0.039(7) -0.007(6) 0.001(5)
C22A 0.150(12) 0.108(7) 0.114(7) -0.078(8) -0.109(8) 0.088(6)
C23A 0.219(19) 0.100(14) 0.074(9) -0.004(12) 0.078(11) -0.003(8)
C24A 0.073(7) 0.076(8) 0.111(11) -0.020(5) 0.004(6) 0.069(8)
C25A 0.135(9) 0.100(6) 0.122(8) 0.002(6) 0.007(7) 0.015(6)
Cl2 0.0669(4) 0.0464(3) 0.1071(6) -0.0064(3) 0.0240(4) 0.0251(3)
Cl1 0.0531(4) 0.0934(5) 0.0785(5) 0.0225(4) 0.0065(3) 0.0456(4)
N1 0.0528(11) 0.0326(9) 0.0536(11) 0.0125(8) 0.0256(9) 0.0176(8)
O1 0.0477(10) 0.0753(12) 0.1089(15) 0.0197(9) 0.0349(10) 0.0412(11)

loop_
_atom_type_symbol
_atom_type_description
_atom_type_scat_dispersion_real
_atom_type_scat_dispersion_imag
_atom_type_scat_source
C C 0.0033 0.0016 'International Tables Vol C Tables 4.2.6.8 and 6.1.1.4'
H H 0.0000 0.0000 'International Tables Vol C Tables 4.2.6.8 and 6.1.1.4'
N N 0.0061 0.0033 'International Tables Vol C Tables 4.2.6.8 and 6.1.1.4'
O O 0.0106 0.0060 'International Tables Vol C Tables 4.2.6.8 and 6.1.1.4'
Cl Cl 0.1484 0.1585 'International Tables Vol C Tables 4.2.6.8 and 6.1.1.4'

loop_
_geom_angle_atom_site_label_1
_geom_angle_atom_site_label_2
_geom_angle_atom_site_label_3
_geom_angle
N1 C1 C9 110.16(16)
N1 C1 C2 109.81(17)
C9 C1 C2 111.03(16)
N1 C1 H1 108.6
C9 C1 H1 108.6
C2 C1 H1 108.6
C8 C2 C3 108.14(18)
C8 C2 C1 107.25(16)
C3 C2 C1 115.74(18)
C8 C2 H2 108.5
C3 C2 H2 108.5
C1 C2 H2 108.5
C4 C3 C2 115.32(17)
C4 C3 H3A 108.4
C2 C3 H3A 108.4
C4 C3 H3B 108.4
C2 C3 H3B 108.4
H3A C3 H3B 107.5
C21 C4 C3 113.1(6)
C21 C4 C5 112.9(9)
C3 C4 C5 110.78(19)
C3 C4 C21A 114.5(8)
C5 C4 C21A 112.2(9)
C21 C4 H4 106.5
C3 C4 H4 106.5
C5 C4 H4 106.5
C4 C5 C6 115.05(18)
C4 C5 H5A 108.5
C6 C5 H5A 108.5
C4 C5 H5B 108.5
C6 C5 H5B 108.5
H5A C5 H5B 107.5
C8 C6 C5 108.55(17)
C8 C6 C7 107.09(18)
C5 C6 C7 115.73(18)
C8 C6 H6 108.4
C5 C6 H6 108.4
C7 C6 H6 108.4
N1 C7 C15 109.85(17)
N1 C7 C6 109.86(16)
C15 C7 C6 112.34(18)
N1 C7 H7 108.2
C15 C7 H7 108.2
C6 C7 H7 108.2
O1 C8 C6 124.7(2)
O1 C8 C2 124.2(2)
C6 C8 C2 111.14(18)
C10 C9 C14 116.29(18)
C10 C9 C1 121.34(18)
C14 C9 C1 122.33(18)
C11 C10 C9 121.6(2)
C11 C10 H10 119.2
C9 C10 H10 119.2
C12 C11 C10 120.7(2)
C12 C11 H11 119.7
C10 C11 H11 119.7
C11 C12 C13 119.5(2)
C11 C12 H12 120.2
C13 C12 H12 120.2
C12 C13 C14 119.6(2)
C12 C13 H13 120.2
C14 C13 H13 120.2
C13 C14 C9 122.3(2)
C13 C14 Cl1 117.25(17)
C9 C14 Cl1 120.43(16)
C20 C15 C16 116.5(2)
C20 C15 C7 121.22(18)
C16 C15 C7 122.3(2)
C17 C16 C15 122.3(2)
C17 C16 Cl2 117.35(18)
C15 C16 Cl2 120.29(18)
C18 C17 C16 119.8(2)
C18 C17 H17 120.1
C16 C17 H17 120.1
C17 C18 C19 119.6(2)
C17 C18 H18 120.2
C19 C18 H18 120.2
C18 C19 C20 120.3(3)
C18 C19 H19 119.9
C20 C19 H19 119.9
C19 C20 C15 121.5(2)
C19 C20 H20 119.3
C15 C20 H20 119.3
C4 C21 C23 117.1(18)
C4 C21 C22 113.0(14)
C23 C21 C22 100.3(18)
C4 C21 C24 111.8(14)
C23 C21 C24 102.4(18)
C22 C21 C24 111(2)
C21 C22 H22A 109.4
C21 C22 H22B 109.5
H22A C22 H22B 109.5
C21 C22 H22C 109.5
H22A C22 H22C 109.5
H22B C22 H22C 109.5
C21 C23 H23A 109.5
C21 C23 H23B 109.5
H23A C23 H23B 109.5
C21 C23 H23C 109.4
H23A C23 H23C 109.5
H23B C23 H23C 109.5
C25 C24 C21 132.5(17)
C25 C24 H24A 103.9
C21 C24 H24A 103.9
C25 C24 H24B 104.4
C21 C24 H24B 104.3
H24A C24 H24B 105.5
C24 C25 H25A 109.3
C24 C25 H25B 109.3
H25A C25 H25B 109.5
C24 C25 H25C 109.8
H25A C25 H25C 109.5
H25B C25 H25C 109.5
C24A C21A C22A 106(2)
C24A C21A C4 107.5(15)
C22A C21A C4 105.6(13)
C24A C21A C23A 108.6(19)
C22A C21A C23A 120.0(18)
C4 C21A C23A 108.1(18)
C21A C22A H22D 109.6
C21A C22A H22E 109.3
H22D C22A H22E 109.5
C21A C22A H22F 109.5
H22D C22A H22F 109.5
H22E C22A H22F 109.5
C21A C23A H23D 109.5
C21A C23A H23E 109.5
H23D C23A H23E 109.5
C21A C23A H23F 109.4
H23D C23A H23F 109.5
H23E C23A H23F 109.5
C25A C24A C21A 121.8(19)
C25A C24A H24C 106.9
C21A C24A H24C 106.9
C25A C24A H24D 106.9
C21A C24A H24D 106.9
H24C C24A H24D 106.7
C24A C25A H25D 109.5
C24A C25A H25E 109.5
H25D C25A H25E 109.5
C24A C25A H25F 109.5
H25D C25A H25F 109.5
H25E C25A H25F 109.5
C1 N1 C7 114.20(16)
C1 N1 H1N 108.7(16)
C7 N1 H1N 108.5(15)

loop_
_geom_bond_atom_site_label_1
_geom_bond_atom_site_label_2
_geom_bond_distance
C1 N1 1.461(3)
C1 C9 1.516(3)
C1 C2 1.554(3)
C1 H1 0.9800
C2 C8 1.505(3)
C2 C3 1.536(3)
C2 H2 0.9800
C3 C4 1.534(3)
C3 H3A 0.9700
C3 H3B 0.9700
C4 C21 1.454(19)
C4 C5 1.535(3)
C4 C21A 1.636(19)
C4 H4 0.9800
C5 C6 1.539(3)
C5 H5A 0.9700
C5 H5B 0.9700
C6 C8 1.497(3)
C6 C7 1.552(3)
C6 H6 0.9800
C7 N1 1.467(3)
C7 C15 1.511(3)
C7 H7 0.9800
C8 O1 1.209(3)
C9 C10 1.388(3)
C9 C14 1.395(3)
C10 C11 1.381(3)
C10 H10 0.9300
C11 C12 1.370(4)
C11 H11 0.9300
C12 C13 1.371(3)
C12 H12 0.9300
C13 C14 1.384(3)
C13 H13 0.9300
C14 Cl1 1.742(2)
C15 C20 1.384(3)
C15 C16 1.394(3)
C16 C17 1.374(3)
C16 Cl2 1.745(2)
C17 C18 1.364(4)
C17 H17 0.9300
C18 C19 1.378(4)
C18 H18 0.9300
C19 C20 1.380(3)
C19 H19 0.9300
C20 H20 0.9300
C21 C23 1.46(3)
C21 C22 1.51(3)
C21 C24 1.56(3)
C22 H22A 0.9600
C22 H22B 0.9600
C22 H22C 0.9600
C23 H23A 0.9600
C23 H23B 0.9600
C23 H23C 0.9600
C24 C25 1.309(18)
C24 H24A 0.9700
C24 H24B 0.9700
C25 H25A 0.9600
C25 H25B 0.9600
C25 H25C 0.9600
C21A C24A 1.55(3)
C21A C22A 1.61(3)
C21A C23A 1.64(4)
C22A H22D 0.9600
C22A H22E 0.9600
C22A H22F 0.9600
C23A H23D 0.9600
C23A H23E 0.9600
C23A H23F 0.9600
C24A C25A 1.27(3)
C24A H24C 0.9700
C24A H24D 0.9700
C25A H25D 0.9600
C25A H25E 0.9600
C25A H25F 0.9600
N1 H1N 0.89(2)

loop_
_geom_torsion_atom_site_label_1
_geom_torsion_atom_site_label_2
_geom_torsion_atom_site_label_3
_geom_torsion_atom_site_label_4
_geom_torsion
N1 C1 C2 C8 -56.9(2)
C9 C1 C2 C8 -179.01(17)
N1 C1 C2 C3 63.8(2)
C9 C1 C2 C3 -58.2(2)
C8 C2 C3 C4 53.9(2)
C1 C2 C3 C4 -66.4(2)
C2 C3 C4 C21 -172.6(12)
C2 C3 C4 C5 -44.7(2)
C2 C3 C4 C21A -172.9(11)
C21 C4 C5 C6 172.3(9)
C3 C4 C5 C6 44.4(2)
C21A C4 C5 C6 173.7(10)
C4 C5 C6 C8 -53.6(2)
C4 C5 C6 C7 66.8(2)
C8 C6 C7 N1 57.4(2)
C5 C6 C7 N1 -63.8(2)
C8 C6 C7 C15 -179.99(17)
C5 C6 C7 C15 58.8(2)
C5 C6 C8 O1 -116.6(3)
C7 C6 C8 O1 117.7(2)
C5 C6 C8 C2 63.0(2)
C7 C6 C8 C2 -62.6(2)
C3 C2 C8 O1 116.6(3)
C1 C2 C8 O1 -117.9(2)
C3 C2 C8 C6 -63.0(2)
C1 C2 C8 C6 62.4(2)
N1 C1 C9 C10 -23.9(3)
C2 C1 C9 C10 97.9(2)
N1 C1 C9 C14 158.49(18)
C2 C1 C9 C14 -79.6(2)
C14 C9 C10 C11 1.2(3)
C1 C9 C10 C11 -176.5(2)
C9 C10 C11 C12 -0.6(4)
C10 C11 C12 C13 -0.4(4)
C11 C12 C13 C14 0.7(3)
C12 C13 C14 C9 -0.1(3)
C12 C13 C14 Cl1 179.93(17)
C10 C9 C14 C13 -0.8(3)
C1 C9 C14 C13 176.83(18)
C10 C9 C14 Cl1 179.14(15)
C1 C9 C14 Cl1 -3.2(3)
N1 C7 C15 C20 27.0(3)
C6 C7 C15 C20 -95.7(2)
N1 C7 C15 C16 -151.6(2)
C6 C7 C15 C16 85.8(2)
C20 C15 C16 C17 -1.3(3)
C7 C15 C16 C17 177.4(2)
C20 C15 C16 Cl2 -179.97(17)
C7 C15 C16 Cl2 -1.3(3)
C15 C16 C17 C18 0.8(4)
Cl2 C16 C17 C18 179.6(2)
C16 C17 C18 C19 0.4(4)
C17 C18 C19 C20 -1.1(4)
C18 C19 C20 C15 0.6(4)
C16 C15 C20 C19 0.6(3)
C7 C15 C20 C19 -178.1(2)
C3 C4 C21 C23 70.0(17)
C5 C4 C21 C23 -56.8(16)
C21A C4 C21 C23 -12E1(8)
C3 C4 C21 C22 -46(2)
C5 C4 C21 C22 -172.5(16)
C21A C4 C21 C22 13E1(8)
C3 C4 C21 C24 -172.4(14)
C5 C4 C21 C24 61(2)
C21A C4 C21 C24 -0E1(8)
C4 C21 C24 C25 148(3)
C23 C21 C24 C25 -86(3)
C22 C21 C24 C25 20(4)
C21 C4 C21A C24A -6E1(8)
C3 C4 C21A C24A -53(2)
C5 C4 C21A C24A 179.7(14)
C21 C4 C21A C22A -18E1(10)
C3 C4 C21A C22A -166.3(11)
C5 C4 C21A C22A 66.3(17)
C21 C4 C21A C23A 5E1(8)
C3 C4 C21A C23A 64.1(18)
C5 C4 C21A C23A -63.3(17)
C22A C21A C24A C25A 49(2)
C4 C21A C24A C25A -64(2)
C23A C21A C24A C25A 179.7(17)
C9 C1 N1 C7 179.34(17)
C2 C1 N1 C7 56.8(2)
C15 C7 N1 C1 178.90(17)
C6 C7 N1 C1 -57.0(2)
